data_7125809
loop_
_publ_author_name
'Makarov, Alexander Yu'
'Volkova, Yulia M.'
'Shundrin, Leonid A.'
'Dmitriev, Alexey A.'
'Irtegova, Irina G.'
'Bagryanskaya, Irina Yu'
'Shundrina, Inna K.'
'Gritsan, Nina P.'
'Beckmann, Jens'
'Zibarev, Andrey V.'

_publ_section_title
;
 Chemistry of Herz radicals: a new way to near-IR dyes with multiple
 long-lived and differently-coloured redox states.
;
_journal_issue 5
_journal_name_full 'Chemical communications (Cambridge, England)'
_journal_page_first 727
_journal_page_last 730
_journal_paper_doi 10.1039/c9cc08557b
_journal_volume 56
_journal_year 2020
_chemical_formula_moiety 'C20 H20 N4 S4, 2(C6), 2(Cl4 Ga)'
_chemical_formula_sum 'C32 H20 Cl8 Ga2 N4 S4'
_chemical_formula_weight 1011.80
_chemical_name_systematic
;
 4,10-di-tert-butyl-bis([1,2,3]dithiazolo)[5,4-a:5',4'-h]phenazinediium 
 bis(tetrachlorogallate), solvate with toluene
;
_space_group_crystal_system triclinic
_space_group_IT_number 2
_space_group_name_Hall '-P 1'
_space_group_name_H-M_alt 'P -1'
_atom_sites_solution_hydrogens geom
_audit_creation_method SHELXL-2014/7
_audit_update_record
;
2019-04-17 deposited with the CCDC.	2019-12-05 downloaded from the CCDC.
;
_cell_angle_alpha 100.190(14)
_cell_angle_beta 99.014(15)
_cell_angle_gamma 98.771(15)
_cell_formula_units_Z 1
_cell_length_a 7.196(3)
_cell_length_b 10.589(4)
_cell_length_c 15.296(7)
_cell_measurement_reflns_used 3020
_cell_measurement_temperature 200(2)
_cell_measurement_theta_max 24.88
_cell_measurement_theta_min 2.64
_cell_volume 1113.3(8)
_computing_cell_refinement 'Bruker SAINT'
_computing_data_collection 'Bruker APEX2'
_computing_data_reduction 'Bruker SAINT'
_computing_molecular_graphics 'Bruker SHELXTL'
_computing_publication_material 'Bruker SHELXTL'
_computing_structure_refinement 'SHELXL-2014/7 (Sheldrick, 2014)'
_computing_structure_solution 'SHELXS-97 (Sheldrick, 2008)'
_diffrn_ambient_temperature 200(2)
_diffrn_measured_fraction_theta_full 0.999
_diffrn_measured_fraction_theta_max 0.972
_diffrn_measurement_device_type 'Bruker APEX-II CCD'
_diffrn_measurement_method '\f and \w scans'
_diffrn_radiation_type MoK\a
_diffrn_radiation_wavelength 0.71073
_diffrn_reflns_av_R_equivalents 0.1019
_diffrn_reflns_av_unetI/netI 0.1060
_diffrn_reflns_Laue_measured_fraction_full 0.999
_diffrn_reflns_Laue_measured_fraction_max 0.972
_diffrn_reflns_limit_h_max 8
_diffrn_reflns_limit_h_min -8
_diffrn_reflns_limit_k_max 13
_diffrn_reflns_limit_k_min -13
_diffrn_reflns_limit_l_max 19
_diffrn_reflns_limit_l_min -19
_diffrn_reflns_number 18286
_diffrn_reflns_point_group_measured_fraction_full 0.999
_diffrn_reflns_point_group_measured_fraction_max 0.972
_diffrn_reflns_theta_full 25.242
_diffrn_reflns_theta_max 26.447
_diffrn_reflns_theta_min 2.755
_diffrn_source 'sealed tube'
_exptl_absorpt_coefficient_mu 1.905
_exptl_absorpt_correction_T_max 0.9280
_exptl_absorpt_correction_T_min 0.6774
_exptl_absorpt_correction_type multi-scan
_exptl_absorpt_process_details SADABS
_exptl_crystal_colour red
_exptl_crystal_density_diffrn 1.509
_exptl_crystal_density_method 'not measured'
_exptl_crystal_description needle-plate
_exptl_crystal_F_000 502
_exptl_crystal_size_max 0.200
_exptl_crystal_size_mid 0.060
_exptl_crystal_size_min 0.010
_refine_diff_density_max 1.261
_refine_diff_density_min -0.830
_refine_diff_density_rms 0.137
_refine_ls_extinction_method none
_refine_ls_goodness_of_fit_ref 1.039
_refine_ls_hydrogen_treatment constr
_refine_ls_matrix_type full
_refine_ls_number_parameters 258
_refine_ls_number_reflns 4447
_refine_ls_number_restraints 72
_refine_ls_restrained_S_all 1.056
_refine_ls_R_factor_all 0.1249
_refine_ls_R_factor_gt 0.0657
_refine_ls_shift/su_max 0.027
_refine_ls_shift/su_mean 0.002
_refine_ls_structure_factor_coef Fsqd
_refine_ls_weighting_details 'w=1/[\s^2^(Fo^2^)+(0.1156P)^2^+0.1111P] where P=(Fo^2^+2Fc^2^)/3'
_refine_ls_weighting_scheme calc
_refine_ls_wR_factor_gt 0.1762
_refine_ls_wR_factor_ref 0.2072
_reflns_Friedel_coverage 0.000
_reflns_number_gt 2699
_reflns_number_total 4447
_reflns_threshold_expression 'I > 2\s(I)'
_cod_data_source_file c9cc08557b2.cif
_cod_data_source_block 1_GaCl4_m698
_cod_depositor_comments 'Adding full bibliography for 7125802--7125809.cif.'
_cod_original_cell_volume 1113.5(8)
_cod_database_code 7125809
_shelx_shelxl_version_number 2014/7
_shelx_space_group_comment
;
The symmetry employed for this shelxl refinement is uniquely defined
by the following loop, which should always be used as a source of
symmetry information in preference to the above space-group names.
They are only intended as comments.
;
_shelx_estimated_absorpt_t_min 0.702
_shelx_estimated_absorpt_t_max 0.981

loop_
_space_group_symop_operation_xyz
'x, y, z'
'-x, -y, -z'

loop_
_atom_site_label
_atom_site_type_symbol
_atom_site_fract_x
_atom_site_fract_y
_atom_site_fract_z
_atom_site_U_iso_or_equiv
_atom_site_adp_type
_atom_site_occupancy
_atom_site_site_symmetry_order
_atom_site_calc_flag
_atom_site_refinement_flags_posn
_atom_site_refinement_flags_adp
_atom_site_refinement_flags_occupancy
Ga1 Ga 0.48173(10) -0.11499(7) -0.20450(5) 0.0403(3) Uani 1 1 d . . .
Cl2 Cl 0.5359(3) 0.0771(2) -0.23801(16) 0.0631(6) Uani 1 1 d . . .
Cl3 Cl 0.7397(3) -0.1506(2) -0.12739(14) 0.0579(6) Uani 1 1 d . . .
Cl4 Cl 0.2487(3) -0.1239(2) -0.13082(18) 0.0735(7) Uani 1 1 d . . .
S1 S -0.0372(2) 0.92979(15) 0.24031(11) 0.0374(4) Uani 1 1 d . . .
S2 S -0.0665(2) 0.85240(14) 0.10696(10) 0.0324(4) Uani 1 1 d . . .
Cl1 Cl 0.3939(4) -0.2623(2) -0.32813(16) 0.0826(8) Uani 1 1 d . . .
N1 N 0.0417(6) 0.3838(4) 0.0258(3) 0.0233(10) Uani 1 1 d . . .
C10 C -0.0377(12) 0.6046(8) 0.3973(5) 0.054(2) Uani 1 1 d . . .
H10A H -0.0029 0.6026 0.4616 0.082 Uiso 1 1 calc R U .
H10B H -0.0703 0.6895 0.3913 0.082 Uiso 1 1 calc R U .
H10C H -0.1482 0.5353 0.3689 0.082 Uiso 1 1 calc R U .
N2 N 0.0195(7) 0.8107(5) 0.2822(3) 0.0321(12) Uani 1 1 d . . .
C1 C 0.3115(12) 0.6873(8) 0.3951(5) 0.053(2) Uani 1 1 d . . .
H2 H 0.4193 0.6704 0.3656 0.080 Uiso 1 1 calc R U .
H4 H 0.3442 0.6847 0.4593 0.080 Uiso 1 1 calc R U .
H1 H 0.2843 0.7736 0.3891 0.080 Uiso 1 1 calc R U .
C2 C 0.1343(10) 0.5827(6) 0.3501(4) 0.0399(16) Uani 1 1 d . . .
C3 C 0.0825(9) 0.5855(6) 0.2499(4) 0.0293(13) Uani 1 1 d . . .
C4 C 0.0792(8) 0.4843(6) 0.1827(4) 0.0289(13) Uani 1 1 d . . .
H7 H 0.1051 0.4050 0.1984 0.035 Uiso 1 1 calc R U .
C5 C 0.0380(8) 0.4888(5) 0.0867(4) 0.0247(12) Uani 1 1 d . . .
C6 C -0.0051(7) 0.6041(5) 0.0596(4) 0.0217(12) Uani 1 1 d . . .
C7 C -0.0079(8) 0.7119(5) 0.1296(4) 0.0251(12) Uani 1 1 d . . .
C8 C 0.0317(8) 0.7045(6) 0.2226(4) 0.0272(13) Uani 1 1 d . . .
C9 C 0.1789(13) 0.4479(7) 0.3605(4) 0.056(2) Uani 1 1 d . . .
H5 H 0.0642 0.3808 0.3349 0.084 Uiso 1 1 calc R U .
H3 H 0.2183 0.4478 0.4248 0.084 Uiso 1 1 calc R U .
H6 H 0.2826 0.4293 0.3285 0.084 Uiso 1 1 calc R U .
C5S C 0.4559(16) 0.457(2) -0.1330(7) 0.069(5) Uani 0.5 1 d G U P
C4S C 0.4348(16) 0.5758(17) -0.0841(12) 0.103(8) Uani 0.5 1 d G U P
C6S C 0.4678(19) 0.5993(13) 0.0099(12) 0.092(10) Uani 0.5 1 d G U P
C5SA C 0.5218(19) 0.5037(19) 0.0549(7) 0.079(6) Uani 0.5 1 d G U P
C4SA C 0.5429(17) 0.3847(15) 0.0059(12) 0.060(7) Uani 0.5 1 d G U P
C6SA C 0.5099(16) 0.3612(14) -0.0880(12) 0.113(10) Uani 0.5 1 d G U P
C1S C -0.7436(13) -0.9718(11) -0.4808(7) 0.098(8) Uani 0.5 1 d G U P
C2S C -0.8932(18) -1.0463(11) -0.4544(7) 0.046(9) Uani 0.5 1 d G U P
C3S C -1.0814(15) -1.0369(14) -0.4862(9) 0.065(5) Uani 0.5 1 d G U P
C1SA C -1.1201(14) -0.9530(15) -0.5442(9) 0.103(19) Uani 0.5 1 d G U P
C2SA C -0.970(2) -0.8785(10) -0.5705(7) 0.090(7) Uani 0.5 1 d G U P
C3SA C -0.7823(17) -0.8879(10) -0.5388(7) 0.042(3) Uani 0.5 1 d G U P

loop_
_atom_site_aniso_label
_atom_site_aniso_U_11
_atom_site_aniso_U_22
_atom_site_aniso_U_33
_atom_site_aniso_U_23
_atom_site_aniso_U_13
_atom_site_aniso_U_12
Ga1 0.0321(4) 0.0406(5) 0.0551(5) 0.0179(4) 0.0114(3) 0.0153(3)
Cl2 0.0483(12) 0.0551(12) 0.0992(16) 0.0447(12) 0.0162(11) 0.0149(9)
Cl3 0.0414(10) 0.0602(12) 0.0785(14) 0.0335(10) 0.0015(9) 0.0163(9)
Cl4 0.0675(14) 0.0702(15) 0.1202(19) 0.0540(14) 0.0597(13) 0.0444(11)
S1 0.0505(11) 0.0284(9) 0.0339(9) -0.0014(7) 0.0069(7) 0.0190(7)
S2 0.0424(9) 0.0242(8) 0.0316(8) 0.0036(6) 0.0044(7) 0.0145(7)
Cl1 0.0903(18) 0.0749(16) 0.0726(15) -0.0034(12) -0.0061(13) 0.0281(13)
N1 0.024(2) 0.021(2) 0.025(2) 0.002(2) 0.0034(19) 0.0084(19)
C10 0.084(6) 0.050(5) 0.047(4) 0.018(4) 0.041(4) 0.030(4)
N2 0.044(3) 0.028(3) 0.025(3) 0.000(2) 0.009(2) 0.012(2)
C1 0.068(5) 0.055(5) 0.031(4) 0.002(3) -0.009(3) 0.020(4)
C2 0.065(5) 0.037(4) 0.028(3) 0.011(3) 0.017(3) 0.025(3)
C3 0.040(4) 0.027(3) 0.025(3) 0.007(3) 0.011(3) 0.010(3)
C4 0.036(3) 0.028(3) 0.029(3) 0.012(3) 0.011(3) 0.015(3)
C5 0.019(3) 0.021(3) 0.033(3) 0.003(2) 0.006(2) 0.002(2)
C6 0.015(3) 0.023(3) 0.026(3) 0.004(2) 0.001(2) 0.004(2)
C7 0.022(3) 0.022(3) 0.030(3) -0.001(2) 0.004(2) 0.008(2)
C8 0.032(3) 0.024(3) 0.027(3) 0.000(2) 0.010(2) 0.013(2)
C9 0.106(7) 0.047(4) 0.027(4) 0.016(3) 0.015(4) 0.035(4)
C5S 0.018(6) 0.091(9) 0.093(9) 0.013(8) 0.021(6) -0.009(6)
C4S 0.023(8) 0.128(16) 0.174(17) 0.104(14) -0.004(11) -0.001(9)
C6S 0.040(14) 0.045(14) 0.20(3) 0.031(16) 0.032(15) 0.029(12)
C5SA 0.012(8) 0.13(2) 0.087(13) 0.025(14) 0.012(8) -0.013(10)
C4SA 0.027(11) 0.042(11) 0.116(15) 0.030(11) 0.016(10) 0.001(8)
C6SA 0.034(10) 0.108(17) 0.17(2) -0.047(16) 0.060(12) -0.019(10)
C1S 0.050(10) 0.104(14) 0.100(13) -0.073(11) 0.009(10) 0.008(10)
C2S 0.062(13) 0.043(14) 0.025(13) -0.012(11) -0.022(10) 0.038(11)
C3S 0.044(10) 0.073(13) 0.058(10) -0.032(9) 0.010(8) 0.000(8)
C1SA 0.14(3) 0.09(3) 0.07(3) -0.023(19) -0.02(2) 0.08(2)
C2SA 0.159(17) 0.053(10) 0.049(10) -0.011(8) 0.034(11) 0.008(11)
C3SA 0.057(7) 0.031(6) 0.028(6) -0.022(5) 0.005(5) 0.007(6)

loop_
_atom_type_symbol
_atom_type_description
_atom_type_scat_dispersion_real
_atom_type_scat_dispersion_imag
_atom_type_scat_source
C C 0.0033 0.0016 'International Tables Vol C Tables 4.2.6.8 and 6.1.1.4'
H H 0.0000 0.0000 'International Tables Vol C Tables 4.2.6.8 and 6.1.1.4'
N N 0.0061 0.0033 'International Tables Vol C Tables 4.2.6.8 and 6.1.1.4'
S S 0.1246 0.1234 'International Tables Vol C Tables 4.2.6.8 and 6.1.1.4'
Cl Cl 0.1484 0.1585 'International Tables Vol C Tables 4.2.6.8 and 6.1.1.4'
Ga Ga 0.2307 1.6083 'International Tables Vol C Tables 4.2.6.8 and 6.1.1.4'

loop_
_geom_angle_atom_site_label_1
_geom_angle_atom_site_label_2
_geom_angle_atom_site_label_3
_geom_angle
_geom_angle_site_symmetry_1
_geom_angle_site_symmetry_3
Cl4 Ga1 Cl3 111.90(10) . .
Cl4 Ga1 Cl1 107.90(12) . .
Cl3 Ga1 Cl1 109.27(10) . .
Cl4 Ga1 Cl2 108.77(9) . .
Cl3 Ga1 Cl2 109.67(8) . .
Cl1 Ga1 Cl2 109.28(10) . .
N2 S1 S2 100.01(19) . .
C7 S2 S1 91.5(2) . .
C6 N1 C5 115.5(5) 2_565 .
C2 C10 H10A 109.5 . .
C2 C10 H10B 109.5 . .
H10A C10 H10B 109.5 . .
C2 C10 H10C 109.5 . .
H10A C10 H10C 109.5 . .
H10B C10 H10C 109.5 . .
C8 N2 S1 115.9(4) . .
C2 C1 H2 109.5 . .
C2 C1 H4 109.5 . .
H2 C1 H4 109.5 . .
C2 C1 H1 109.5 . .
H2 C1 H1 109.5 . .
H4 C1 H1 109.5 . .
C3 C2 C9 109.7(5) . .
C3 C2 C10 110.1(6) . .
C9 C2 C10 107.6(6) . .
C3 C2 C1 109.9(5) . .
C9 C2 C1 108.9(6) . .
C10 C2 C1 110.7(6) . .
C4 C3 C8 116.3(5) . .
C4 C3 C2 123.9(5) . .
C8 C3 C2 119.8(5) . .
C3 C4 C5 123.9(5) . .
C3 C4 H7 118.0 . .
C5 C4 H7 118.0 . .
N1 C5 C6 120.7(5) . .
N1 C5 C4 119.0(5) . .
C6 C5 C4 120.3(5) . .
N1 C6 C5 123.8(5) 2_565 .
N1 C6 C7 119.2(5) 2_565 .
C5 C6 C7 117.0(5) . .
C6 C7 C8 121.5(5) . .
C6 C7 S2 122.0(4) . .
C8 C7 S2 116.4(4) . .
N2 C8 C7 116.1(5) . .
N2 C8 C3 123.0(5) . .
C7 C8 C3 120.9(5) . .
C2 C9 H5 109.5 . .
C2 C9 H3 109.5 . .
H5 C9 H3 109.5 . .
C2 C9 H6 109.5 . .
H5 C9 H6 109.5 . .
H3 C9 H6 109.5 . .
C5SA C5S C4S 49.2(13) 2_665 .
C5SA C5S C6SA 70.8(13) 2_665 .
C4S C5S C6SA 120.0 . .
C5SA C5S C6S 38.9(11) 2_665 2_665
C4S C5S C6S 88.1(9) . 2_665
C6SA C5S C6S 31.9(9) . 2_665
C5SA C4S C4SA 76.0(16) 2_665 2_665
C5SA C4S C6S 65.2(13) 2_665 .
C4SA C4S C6S 10.8(14) 2_665 .
C5SA C4S C5S 54.8(13) 2_665 .
C4SA C4S C5S 130.8(14) 2_665 .
C6S C4S C5S 120.0 . .
C4SA C6S C6SA 127(6) 2_665 2_665
C4SA C6S C4S 43(5) 2_665 .
C6SA C6S C4S 169(3) 2_665 .
C4SA C6S C5SA 162(5) 2_665 .
C6SA C6S C5SA 71(3) 2_665 .
C4S C6S C5SA 120.0 . .
C4SA C6S C5SA 89(5) 2_665 2_665
C6SA C6S C5SA 144(3) 2_665 2_665
C4S C6S C5SA 46.5(9) . 2_665
C5SA C6S C5SA 73.5(9) . 2_665
C4SA C6S C5S 165(6) 2_665 2_665
C6SA C6S C5S 39(2) 2_665 2_665
C4S C6S C5S 151.9(7) . 2_665
C5SA C6S C5S 31.9(7) . 2_665
C5SA C6S C5S 105.5(13) 2_665 2_665
C4S C5SA C5S 76(2) 2_665 2_665
C4S C5SA C4SA 55(2) 2_665 .
C5S C5SA C4SA 130.8(13) 2_665 .
C4S C5SA C6S 175(2) 2_665 .
C5S C5SA C6S 109.2(13) 2_665 .
C4SA C5SA C6S 120.0 . .
C4S C5SA C6S 68(2) 2_665 2_665
C5S C5SA C6S 144.3(19) 2_665 2_665
C4SA C5SA C6S 13.6(10) . 2_665
C6S C5SA C6S 106.5(10) . 2_665
C4S C5SA C6SA 137.4(18) 2_665 2_665
C5S C5SA C6SA 61.4(17) 2_665 2_665
C4SA C5SA C6SA 167.7(19) . 2_665
C6S C5SA C6SA 47.7(19) . 2_665
C6S C5SA C6SA 154.2(19) 2_665 2_665
C4S C5SA C5SA 123(3) 2_665 2_665
C5S C5SA C5SA 161(2) 2_665 2_665
C4SA C5SA C5SA 67.7(10) . 2_665
C6S C5SA C5SA 52.3(10) . 2_665
C6S C5SA C5SA 54.1(8) 2_665 2_665
C6SA C5SA C5SA 100.0(18) 2_665 2_665
C4S C5SA C4SA 171(2) 2_665 2_665
C5S C5SA C4SA 112.5(18) 2_665 2_665
C4SA C5SA C4SA 116.7(12) . 2_665
C6S C5SA C4SA 3.3(12) . 2_665
C6S C5SA C4SA 103.2(12) 2_665 2_665
C6SA C5SA C4SA 51.0(12) 2_665 2_665
C5SA C5SA C4SA 49.0(7) 2_665 2_665
C6S C4SA C4S 127(8) 2_665 2_665
C6S C4SA C5SA 77(6) 2_665 .
C4S C4SA C5SA 49(2) 2_665 .
C6S C4SA C6SA 43(6) 2_665 .
C4S C4SA C6SA 169(2) 2_665 .
C5SA C4SA C6SA 120.0 . .
C6S C4SA C5SA 14(6) 2_665 2_665
C4S C4SA C5SA 112(2) 2_665 2_665
C5SA C4SA C5SA 63.3(9) . 2_665
C6SA C4SA C5SA 56.7(9) . 2_665
C6S C6SA C4SA 10.8(12) 2_665 .
C6S C6SA C5S 109.2(12) 2_665 .
C4SA C6SA C5S 120.0 . .
C6S C6SA C5SA 61.4(12) 2_665 2_665
C4SA C6SA C5SA 72.3(7) . 2_665
C5S C6SA C5SA 47.7(7) . 2_665
C2S C1S C3SA 120.0 . .
C2S C1S C3S 61.7(8) . 2_334
C3SA C1S C3S 58.3(8) . 2_334
C2S C1S C1SA 2.9(11) . 2_334
C3SA C1S C1SA 122.4(10) . 2_334
C3S C1S C1SA 64.1(9) 2_334 2_334
C1SA C2S C3S 92(10) 2_334 2_334
C1SA C2S C1S 41(10) 2_334 .
C3S C2S C1S 56.1(7) 2_334 .
C1SA C2S C3S 148(10) 2_334 .
C3S C2S C3S 63.9(7) 2_334 .
C1S C2S C3S 120.0 . .
C1SA C2S C2SA 136(10) 2_334 2_334
C3S C2S C2SA 126.3(19) 2_334 2_334
C1S C2S C2SA 177.1(18) . 2_334
C3S C2S C2SA 62.4(17) . 2_334
C3S C3S C1SA 56.3(7) 2_334 2_334
C3S C3S C2S 58.3(9) 2_334 2_334
C1SA C3S C2S 114.5(12) 2_334 2_334
C3S C3S C1SA 62.2(8) 2_334 .
C1SA C3S C1SA 118.5(8) 2_334 .
C2S C3S C1SA 4.2(9) 2_334 .
C3S C3S C2S 57.8(8) 2_334 .
C1SA C3S C2S 2.1(8) 2_334 .
C2S C3S C2S 116.1(9) 2_334 .
C1SA C3S C2S 120.0 . .
C3S C3S C2SA 113.9(17) 2_334 2_334
C1SA C3S C2SA 57.6(11) 2_334 2_334
C2S C3S C2SA 171.7(18) 2_334 2_334
C1SA C3S C2SA 175.9(15) . 2_334
C2S C3S C2SA 56.2(13) . 2_334
C3S C3S C1S 120.4(14) 2_334 2_334
C1SA C3S C1S 175.6(15) 2_334 2_334
C2S C3S C1S 62.2(9) 2_334 2_334
C1SA C3S C1S 58.3(9) . 2_334
C2S C3S C1S 177.7(8) . 2_334
C2SA C3S C1S 125.5(15) 2_334 2_334
C3S C3S C3SA 174(3) 2_334 2_334
C1SA C3S C3SA 119(2) 2_334 2_334
C2S C3S C3SA 126.3(19) 2_334 2_334
C1SA C3S C3SA 122(2) . 2_334
C2S C3S C3SA 118(2) . 2_334
C2SA C3S C3SA 61.4(11) 2_334 2_334
C1S C3S C3SA 64.1(17) 2_334 2_334
C2S C1SA C3S 30(10) 2_334 2_334
C2S C1SA C3S 84(10) 2_334 .
C3S C1SA C3S 61.5(7) 2_334 .
C2S C1SA C2SA 41(10) 2_334 .
C3S C1SA C2SA 58.5(7) 2_334 .
C3S C1SA C2SA 120.0 . .
C2S C1SA C1S 136(10) 2_334 2_334
C3S C1SA C1S 119.0(15) 2_334 2_334
C3S C1SA C1S 57.6(10) . 2_334
C2SA C1SA C1S 177.1(10) . 2_334
C3SA C2SA C1SA 120.0 . .
C3SA C2SA C3S 56.2(7) . 2_334
C1SA C2SA C3S 63.9(7) . 2_334
C3SA C2SA C2S 117.5(9) . 2_334
C1SA C2SA C2S 2.9(11) . 2_334
C3S C2SA C2S 61.4(10) 2_334 2_334
C2SA C3SA C1S 120.0 . .
C2SA C3SA C3S 62.5(9) . 2_334
C1S C3SA C3S 57.6(8) . 2_334

loop_
_geom_bond_atom_site_label_1
_geom_bond_atom_site_label_2
_geom_bond_distance
_geom_bond_site_symmetry_2
Ga1 Cl4 2.161(2) .
Ga1 Cl3 2.160(2) .
Ga1 Cl1 2.166(3) .
Ga1 Cl2 2.177(2) .
S1 N2 1.590(5) .
S1 S2 2.024(2) .
S2 C7 1.685(6) .
N1 C6 1.325(7) 2_565
N1 C5 1.325(7) .
C10 C2 1.554(10) .
C10 H10A 0.9800 .
C10 H10B 0.9800 .
C10 H10C 0.9800 .
N2 C8 1.340(8) .
C1 C2 1.533(10) .
C1 H2 0.9800 .
C1 H4 0.9800 .
C1 H1 0.9800 .
C2 C3 1.526(8) .
C2 C9 1.539(9) .
C3 C4 1.342(8) .
C3 C8 1.474(8) .
C4 C5 1.461(8) .
C4 H7 0.9500 .
C5 C6 1.419(8) .
C6 N1 1.325(7) 2_565
C6 C7 1.425(8) .
C7 C8 1.426(8) .
C9 H5 0.9800 .
C9 H3 0.9800 .
C9 H6 0.9800 .
C5S C5SA 1.17(2) 2_665
C5S C4S 1.3900 .
C5S C6SA 1.3900 .
C5S C6S 2.09(3) 2_665
C4S C5SA 1.08(2) 2_665
C4S C4SA 1.17(4) 2_665
C4S C6S 1.3900 .
C6S C4SA 0.33(4) 2_665
C6S C6SA 1.17(3) 2_665
C6S C5SA 1.3900 .
C6S C5SA 1.36(3) 2_665
C6S C5S 2.09(2) 2_665
C5SA C4S 1.08(4) 2_665
C5SA C5S 1.17(2) 2_665
C5SA C4SA 1.3900 .
C5SA C6S 1.36(3) 2_665
C5SA C6SA 1.49(4) 2_665
C5SA C5SA 1.64(2) 2_665
C5SA C4SA 1.70(3) 2_665
C4SA C6S 0.33(2) 2_665
C4SA C4S 1.17(4) 2_665
C4SA C6SA 1.3900 .
C4SA C5SA 1.70(2) 2_665
C6SA C6S 1.17(3) 2_665
C6SA C5SA 1.49(3) 2_665
C1S C2S 1.3900 .
C1S C3SA 1.3900 .
C1S C3S 1.304(19) 2_334
C1S C1SA 1.32(2) 2_334
C2S C1SA 0.10(3) 2_334
C2S C3S 1.383(19) 2_334
C2S C3S 1.3900 .
C2S C2SA 1.32(2) 2_334
C3S C3S 1.468(17) 2_334
C3S C1SA 1.48(2) 2_334
C3S C2S 1.38(3) 2_334
C3S C1SA 1.3900 .
C3S C2SA 1.40(3) 2_334
C3S C1S 1.30(2) 2_334
C3S C3SA 1.315(18) 2_334
C1SA C2S 0.10(2) 2_334
C1SA C3S 1.478(19) 2_334
C1SA C2SA 1.3900 .
C1SA C1S 1.315(17) 2_334
C2SA C3SA 1.3900 .
C2SA C3S 1.40(2) 2_334
C2SA C2S 1.32(3) 2_334
C3SA C3S 1.315(17) 2_334

loop_
_geom_torsion_atom_site_label_1
_geom_torsion_atom_site_label_2
_geom_torsion_atom_site_label_3
_geom_torsion_atom_site_label_4
_geom_torsion
_geom_torsion_site_symmetry_1
_geom_torsion_site_symmetry_4
S2 S1 N2 C8 0.5(5) . .
C9 C2 C3 C4 -0.5(9) . .
C10 C2 C3 C4 -118.7(7) . .
C1 C2 C3 C4 119.1(7) . .
C9 C2 C3 C8 179.3(6) . .
C10 C2 C3 C8 61.2(8) . .
C1 C2 C3 C8 -61.0(8) . .
C8 C3 C4 C5 3.0(9) . .
C2 C3 C4 C5 -177.1(6) . .
C6 N1 C5 C6 0.7(8) 2_565 .
C6 N1 C5 C4 -179.2(5) 2_565 .
C3 C4 C5 N1 178.8(5) . .
C3 C4 C5 C6 -1.1(9) . .
N1 C5 C6 N1 -0.8(9) . 2_565
C4 C5 C6 N1 179.2(5) . 2_565
N1 C5 C6 C7 179.4(5) . .
C4 C5 C6 C7 -0.7(8) . .
N1 C6 C7 C8 -179.6(5) 2_565 .
C5 C6 C7 C8 0.3(8) . .
N1 C6 C7 S2 2.9(7) 2_565 .
C5 C6 C7 S2 -177.2(4) . .
S1 S2 C7 C6 178.3(5) . .
S1 S2 C7 C8 0.7(4) . .
S1 N2 C8 C7 -0.1(7) . .
S1 N2 C8 C3 -180.0(5) . .
C6 C7 C8 N2 -178.2(5) . .
S2 C7 C8 N2 -0.5(7) . .
C6 C7 C8 C3 1.7(9) . .
S2 C7 C8 C3 179.4(4) . .
C4 C3 C8 N2 176.5(6) . .
C2 C3 C8 N2 -3.3(9) . .
C4 C3 C8 C7 -3.3(9) . .
C2 C3 C8 C7 176.8(6) . .
C6SA C5S C4S C5SA 0.9(11) . 2_665
C6S C5S C4S C5SA 0.5(8) 2_665 2_665
C5SA C5S C4S C4SA 0.0(11) 2_665 2_665
C6SA C5S C4S C4SA 0.9(18) . 2_665
C6S C5S C4S C4SA 0.5(17) 2_665 2_665
C5SA C5S C4S C6S -0.9(11) 2_665 .
C6SA C5S C4S C6S 0.0 . .
C6S C5S C4S C6S -0.4(6) 2_665 .
C5SA C4S C6S C4SA 176(8) 2_665 2_665
C5S C4S C6S C4SA 177(7) . 2_665
C5SA C4S C6S C6SA 176(11) 2_665 2_665
C4SA C4S C6S C6SA 0(5) 2_665 2_665
C5S C4S C6S C6SA 177(10) . 2_665
C5SA C4S C6S C5SA -0.8(10) 2_665 .
C4SA C4S C6S C5SA -177(7) 2_665 .
C5S C4S C6S C5SA 0.0 . .
C4SA C4S C6S C5SA -176(8) 2_665 2_665
C5S C4S C6S C5SA 0.8(10) . 2_665
C5SA C4S C6S C5S 0.0(6) 2_665 2_665
C4SA C4S C6S C5S -176(8) 2_665 2_665
C5S C4S C6S C5S 0.8(12) . 2_665
C4SA C6S C5SA C5S 172(17) 2_665 2_665
C6SA C6S C5SA C5S 0.0(12) 2_665 2_665
C4S C6S C5SA C5S 179.3(10) . 2_665
C5SA C6S C5SA C5S 178.7(17) 2_665 2_665
C4SA C6S C5SA C4SA -8(16) 2_665 .
C6SA C6S C5SA C4SA -179(2) 2_665 .
C4S C6S C5SA C4SA 0.0 . .
C5SA C6S C5SA C4SA -0.6(7) 2_665 .
C5S C6S C5SA C4SA -179.3(10) 2_665 .
C4SA C6S C5SA C6S -7(16) 2_665 2_665
C6SA C6S C5SA C6S -179(3) 2_665 2_665
C4S C6S C5SA C6S 0.6(9) . 2_665
C5SA C6S C5SA C6S 0.0(7) 2_665 2_665
C5S C6S C5SA C6S -178.7(18) 2_665 2_665
C4SA C6S C5SA C6SA 172(18) 2_665 2_665
C4S C6S C5SA C6SA 179(2) . 2_665
C5SA C6S C5SA C6SA 179(2) 2_665 2_665
C5S C6S C5SA C6SA 0.0(12) 2_665 2_665
C4SA C6S C5SA C5SA -7(15) 2_665 2_665
C6SA C6S C5SA C5SA -179(2) 2_665 2_665
C4S C6S C5SA C5SA 0.6(7) . 2_665
C5S C6S C5SA C5SA -178.7(17) 2_665 2_665
C6SA C6S C5SA C4SA -172(18) 2_665 2_665
C4S C6S C5SA C4SA 8(16) . 2_665
C5SA C6S C5SA C4SA 7(15) 2_665 2_665
C5S C6S C5SA C4SA -172(17) 2_665 2_665
C4S C5SA C4SA C6S -177(6) 2_665 2_665
C5S C5SA C4SA C6S -177(5) 2_665 2_665
C6S C5SA C4SA C6S 2(4) . 2_665
C6SA C5SA C4SA C6S 0(6) 2_665 2_665
C5SA C5SA C4SA C6S 2(3) 2_665 2_665
C4SA C5SA C4SA C6S 2(4) 2_665 2_665
C5S C5SA C4SA C4S 0.0(13) 2_665 2_665
C6S C5SA C4SA C4S 179(2) . 2_665
C6S C5SA C4SA C4S 177(6) 2_665 2_665
C6SA C5SA C4SA C4S 177(8) 2_665 2_665
C5SA C5SA C4SA C4S 179(2) 2_665 2_665
C4SA C5SA C4SA C4S 179(3) 2_665 2_665
C4S C5SA C4SA C6SA -179(2) 2_665 .
C5S C5SA C4SA C6SA -179.1(13) 2_665 .
C6S C5SA C4SA C6SA 0.0 . .
C6S C5SA C4SA C6SA -2(4) 2_665 .
C6SA C5SA C4SA C6SA -2(7) 2_665 .
C5SA C5SA C4SA C6SA -0.5(6) 2_665 .
C4SA C5SA C4SA C6SA -0.5(10) 2_665 .
C4S C5SA C4SA C5SA -179(2) 2_665 2_665
C5S C5SA C4SA C5SA -178.6(18) 2_665 2_665
C6S C5SA C4SA C5SA 0.5(6) . 2_665
C6S C5SA C4SA C5SA -2(3) 2_665 2_665
C6SA C5SA C4SA C5SA -2(6) 2_665 2_665
C4SA C5SA C4SA C5SA 0.0(7) 2_665 2_665
C4S C4SA C6SA C6S 0(5) 2_665 2_665
C5SA C4SA C6SA C6S 3(5) . 2_665
C5SA C4SA C6SA C6S 3(5) 2_665 2_665
C6S C4SA C6SA C5S -3(5) 2_665 .
C4S C4SA C6SA C5S -3(9) 2_665 .
C5SA C4SA C6SA C5S 0.0 . .
C5SA C4SA C6SA C5S -0.5(7) 2_665 .
C6S C4SA C6SA C5SA -3(5) 2_665 2_665
C4S C4SA C6SA C5SA -3(8) 2_665 2_665
C5SA C4SA C6SA C5SA 0.5(7) . 2_665
C5SA C5S C6SA C6S 0.0(9) 2_665 2_665
C4S C5S C6SA C6S -0.7(11) . 2_665
C5SA C5S C6SA C4SA 0.7(8) 2_665 .
C4S C5S C6SA C4SA 0.0 . .
C6S C5S C6SA C4SA 0.7(11) 2_665 .
C4S C5S C6SA C5SA -0.7(8) . 2_665
C6S C5S C6SA C5SA 0.0(9) 2_665 2_665
C3SA C1S C2S C1SA 146(17) . 2_334
C3S C1S C2S C1SA 145(17) 2_334 2_334
C3SA C1S C2S C3S 1.9(8) . 2_334
C1SA C1S C2S C3S -145(17) 2_334 2_334
C3SA C1S C2S C3S 0.0 . .
C3S C1S C2S C3S -1.9(8) 2_334 .
C1SA C1S C2S C3S -146(17) 2_334 .
C1SA C2S C3S C3S -42(22) 2_334 2_334
C1S C2S C3S C3S 1.7(7) . 2_334
C2SA C2S C3S C3S -176(2) 2_334 2_334
C3S C2S C3S C1SA 42(22) 2_334 2_334
C1S C2S C3S C1SA 44(23) . 2_334
C2SA C2S C3S C1SA -134(24) 2_334 2_334
C1SA C2S C3S C2S -42(22) 2_334 2_334
C3S C2S C3S C2S 0.0(8) 2_334 2_334
C1S C2S C3S C2S 1.7(12) . 2_334
C2SA C2S C3S C2S -176(3) 2_334 2_334
C1SA C2S C3S C1SA -44(23) 2_334 .
C3S C2S C3S C1SA -1.7(7) 2_334 .
C1S C2S C3S C1SA 0.0 . .
C2SA C2S C3S C1SA -178.2(18) 2_334 .
C1SA C2S C3S C2SA 134(24) 2_334 2_334
C3S C2S C3S C2SA 176(2) 2_334 2_334
C1S C2S C3S C2SA 178.2(18) . 2_334
C1SA C2S C3S C3SA 134(24) 2_334 2_334
C3S C2S C3S C3SA 176(3) 2_334 2_334
C1S C2S C3S C3SA 178(2) . 2_334
C2SA C2S C3S C3SA 0.0(8) 2_334 2_334
C3S C3S C1SA C2S 20(14) 2_334 2_334
C1SA C3S C1SA C2S 20(14) 2_334 2_334
C2S C3S C1SA C2S 21(14) . 2_334
C1S C3S C1SA C2S -157(15) 2_334 2_334
C3SA C3S C1SA C2S -157(16) 2_334 2_334
C1SA C3S C1SA C3S 0.0(7) 2_334 2_334
C2S C3S C1SA C3S -20(14) 2_334 2_334
C2S C3S C1SA C3S 1.6(7) . 2_334
C1S C3S C1SA C3S -176.4(17) 2_334 2_334
C3SA C3S C1SA C3S -176(3) 2_334 2_334
C3S C3S C1SA C2SA -1.6(7) 2_334 .
C1SA C3S C1SA C2SA -1.6(10) 2_334 .
C2S C3S C1SA C2SA -21(14) 2_334 .
C2S C3S C1SA C2SA 0.0 . .
C1S C3S C1SA C2SA -178.1(11) 2_334 .
C3SA C3S C1SA C2SA -178(2) 2_334 .
C3S C3S C1SA C1S 176.4(17) 2_334 2_334
C1SA C3S C1SA C1S 176(2) 2_334 2_334
C2S C3S C1SA C1S 157(15) 2_334 2_334
C2S C3S C1SA C1S 178.1(11) . 2_334
C3SA C3S C1SA C1S 0.0(14) 2_334 2_334
C2S C1SA C2SA C3SA -34(20) 2_334 .
C3S C1SA C2SA C3SA -1.7(7) 2_334 .
C3S C1SA C2SA C3SA 0.0 . .
C2S C1SA C2SA C3S -32(20) 2_334 2_334
C3S C1SA C2SA C3S 1.7(7) . 2_334
C3S C1SA C2SA C2S 32(20) 2_334 2_334
C3S C1SA C2SA C2S 34(20) . 2_334
C1SA C2SA C3SA C1S 0.0 . .
C3S C2SA C3SA C1S -1.8(8) 2_334 .
C2S C2SA C3SA C1S -1.8(13) 2_334 .
C1SA C2SA C3SA C3S 1.8(8) . 2_334
C2S C2SA C3SA C3S 0.0(8) 2_334 2_334
C2S C1S C3SA C2SA 0.0 . .
C3S C1S C3SA C2SA 1.9(8) 2_334 .
C1SA C1S C3SA C2SA 1.9(12) 2_334 .
C2S C1S C3SA C3S -1.9(8) . 2_334
C1SA C1S C3SA C3S 0.0(8) 2_334 2_334
